data_7003514
loop_
_publ_author_name
'Fern\'andez, D.'
'Garc\'ia-Seijo, M. I.'
'Bardaj\'i, M.'
'Laguna, A.'
'Garc\'ia-Fern\'andez, M. E.'

_publ_section_title
;
 Gold(i) and silver(i) complexes containing a tripodal tetraphosphine
 ligand: influence of the halogen and stoichiometry on the properties.
 The X-ray crystal structure of two gold(i) dimeric aggregates
;
_journal_issue 19
_journal_name_full 'Dalton Transactions'
_journal_page_first 2633
_journal_page_last 2642
_journal_paper_doi 10.1039/B716736A
_journal_year 2008
_chemical_formula_sum 'C42 H42 Au4 Br4 O2 P4'
_chemical_formula_weight 1810.14
_chemical_name_common (Au4(PP3)Br4).2H2O
_chemical_name_systematic
;
[Au4(PP3)Br4].2H2O
;
_space_group_IT_number 15
_symmetry_cell_setting monoclinic
_symmetry_space_group_name_Hall '-C 2yc'
_symmetry_space_group_name_H-M 'C 1 2/c 1'
_atom_sites_solution_hydrogens geom
_atom_sites_solution_primary direct
_atom_sites_solution_secondary difmap
_audit_creation_method SHELXL-97
_cell_angle_alpha 90.00
_cell_angle_beta 113.905(6)
_cell_angle_gamma 90.00
_cell_formula_units_Z 8
_cell_length_a 25.795(9)
_cell_length_b 24.108(9)
_cell_length_c 20.483(7)
_cell_measurement_reflns_used 2694
_cell_measurement_temperature 293(2)
_cell_measurement_theta_max 22.04
_cell_measurement_theta_min 2.51
_cell_volume 11645(7)
_computing_cell_refinement 'BRUKER Smart'
_computing_data_collection 'BRUKER Smart'
_computing_data_reduction 'BRUKER Shelxtl'
_computing_molecular_graphics 'ORTEP-3 for Windows (Farrugia, 1997)'
_computing_publication_material 'WinGX publication routines (Farrugia, 1999)'
_computing_structure_refinement 'SHELXL-97 (Sheldrick, 1997)'
_computing_structure_solution SIR-92
_diffrn_ambient_temperature 293(2)
_diffrn_measured_fraction_theta_full 0.978
_diffrn_measured_fraction_theta_max 0.978
_diffrn_measurement_device_type 'Smart-CCD-1000 BRUKER'
_diffrn_measurement_method 'omega scans'
_diffrn_radiation_monochromator graphite
_diffrn_radiation_source 'fine-focus sealed tube'
_diffrn_radiation_type MoK\a
_diffrn_radiation_wavelength 0.71073
_diffrn_reflns_av_R_equivalents 0.0738
_diffrn_reflns_av_sigmaI/netI 0.1060
_diffrn_reflns_limit_h_max 25
_diffrn_reflns_limit_h_min -27
_diffrn_reflns_limit_k_max 25
_diffrn_reflns_limit_k_min 0
_diffrn_reflns_limit_l_max 21
_diffrn_reflns_limit_l_min 0
_diffrn_reflns_number 29264
_diffrn_reflns_theta_full 22.32
_diffrn_reflns_theta_max 22.32
_diffrn_reflns_theta_min 1.21
_exptl_absorpt_coefficient_mu 12.930
_exptl_absorpt_correction_T_max 0.4244
_exptl_absorpt_correction_T_min 0.1225
_exptl_absorpt_correction_type empirical
_exptl_absorpt_process_details Sadabs
_exptl_crystal_colour colourless
_exptl_crystal_density_diffrn 2.065
_exptl_crystal_density_method 'not measured'
_exptl_crystal_description prism
_exptl_crystal_F_000 6608
_exptl_crystal_size_max 0.28
_exptl_crystal_size_mid 0.09
_exptl_crystal_size_min 0.08
_refine_diff_density_max 1.903
_refine_diff_density_min -2.623
_refine_diff_density_rms 0.260
_refine_ls_extinction_method none
_refine_ls_goodness_of_fit_ref 0.966
_refine_ls_hydrogen_treatment mixed
_refine_ls_matrix_type full
_refine_ls_number_parameters 439
_refine_ls_number_reflns 7282
_refine_ls_number_restraints 42
_refine_ls_restrained_S_all 0.966
_refine_ls_R_factor_all 0.1361
_refine_ls_R_factor_gt 0.0572
_refine_ls_shift/su_max 0.002
_refine_ls_shift/su_mean 0.000
_refine_ls_structure_factor_coef Fsqd
_refine_ls_weighting_details 'calc w=1/[\s^2^(Fo^2^)+(0.1258P)^2^+0.0000P] where P=(Fo^2^+2Fc^2^)/3'
_refine_ls_weighting_scheme calc
_refine_ls_wR_factor_gt 0.1940
_refine_ls_wR_factor_ref 0.2300
_reflns_number_gt 3564
_reflns_number_total 7282
_reflns_threshold_expression >2sigma(I)
_cod_data_source_file B716736A.txt
_cod_data_source_block dami
_cod_depositor_comments
;
The following automatic conversions were performed:
'_symmetry_cell_setting' value 'Monoclinic' changed to 'monoclinic'
according to '/home/saulius/struct/CIF-dictionaries/cif_core.dic'
dictionary named 'cif_core.dic' version 2.4.1 from 2010-06-29.

Automatic conversion script
Id: cif_fix_enum 1527 2010-12-29 10:47:43Z saulius 
;
_cod_original_sg_symbol_H-M C2/c
_cod_database_code 7003514

loop_
_symmetry_equiv_pos_as_xyz
'x, y, z'
'-x, y, -z+1/2'
'x+1/2, y+1/2, z'
'-x+1/2, y+1/2, -z+1/2'
'-x, -y, -z'
'x, -y, z-1/2'
'-x+1/2, -y+1/2, -z'
'x+1/2, -y+1/2, z-1/2'

loop_
_atom_site_label
_atom_site_type_symbol
_atom_site_fract_x
_atom_site_fract_y
_atom_site_fract_z
_atom_site_U_iso_or_equiv
_atom_site_adp_type
_atom_site_occupancy
_atom_site_symmetry_multiplicity
_atom_site_calc_flag
_atom_site_refinement_flags
_atom_site_disorder_assembly
_atom_site_disorder_group
C1 C 0.8403(13) 0.2429(12) 0.3719(18) 0.081(10) Uani 1 1 d . . .
H1A H 0.8801 0.2399 0.4039 0.097 Uiso 1 1 calc R . .
H1B H 0.8298 0.2092 0.3437 0.097 Uiso 1 1 calc R . .
C2 C 0.8326(14) 0.2926(13) 0.3217(18) 0.094(11) Uani 1 1 d . . .
H2A H 0.8485 0.3256 0.3497 0.113 Uiso 1 1 calc R . .
H2B H 0.7925 0.2990 0.2939 0.113 Uiso 1 1 calc R . .
C3 C 0.8348(10) 0.1993(9) 0.4961(13) 0.048(7) Uani 1 1 d . . .
H3A H 0.8750 0.2078 0.5170 0.058 Uiso 1 1 calc R . .
H3B H 0.8207 0.2042 0.5329 0.058 Uiso 1 1 calc R . .
C4 C 0.8270(10) 0.1388(8) 0.4723(12) 0.042(6) Uani 1 1 d . . .
H4A H 0.8433 0.1330 0.4376 0.051 Uiso 1 1 calc R . .
H4B H 0.7869 0.1304 0.4494 0.051 Uiso 1 1 calc R . .
C5 C 0.8103(9) 0.3163(9) 0.4690(13) 0.045(7) Uani 1 1 d . . .
H5A H 0.7943 0.3446 0.4327 0.054 Uiso 1 1 calc R . .
H5B H 0.7892 0.3169 0.4988 0.054 Uiso 1 1 calc R . .
C6 C 0.8708(9) 0.3321(9) 0.5147(12) 0.041(6) Uani 1 1 d . . .
H6A H 0.8922 0.3357 0.4853 0.049 Uiso 1 1 calc R . .
H6B H 0.8886 0.3036 0.5502 0.049 Uiso 1 1 calc R . .
C7 C 0.8707(13) 0.3430(10) 0.2247(16) 0.114(15) Uani 1 1 d G . .
C8 C 0.8310(13) 0.3854(13) 0.210(2) 0.279(16) Uani 1 1 d G . .
H8 H 0.8009 0.3819 0.2236 0.334 Uiso 1 1 calc R . .
C9 C 0.8362(14) 0.4329(12) 0.174(2) 0.279(16) Uani 1 1 d G . .
H9 H 0.8096 0.4612 0.1646 0.334 Uiso 1 1 calc R . .
C10 C 0.8812(15) 0.4380(12) 0.154(2) 0.279(16) Uani 1 1 d G . .
H10 H 0.8847 0.4698 0.1303 0.334 Uiso 1 1 calc R . .
C11 C 0.9209(13) 0.3957(16) 0.169(2) 0.279(16) Uani 1 1 d G . .
H11 H 0.9510 0.3991 0.1551 0.334 Uiso 1 1 calc R . .
C12 C 0.9157(12) 0.3482(12) 0.204(2) 0.279(16) Uani 1 1 d G . .
H12 H 0.9422 0.3199 0.2141 0.334 Uiso 1 1 calc R . .
C13 C 0.8212(16) 0.2445(13) 0.1978(19) 0.14(2) Uani 1 1 d G . .
C14 C 0.8386(16) 0.2296(17) 0.144(2) 0.30(2) Uani 1 1 d G . .
H14 H 0.8736 0.2414 0.1465 0.362 Uiso 1 1 calc R . .
C15 C 0.804(2) 0.1971(17) 0.087(2) 0.30(2) Uani 1 1 d G . .
H15 H 0.8154 0.1871 0.0516 0.362 Uiso 1 1 calc R . .
C16 C 0.751(2) 0.1794(15) 0.084(2) 0.30(2) Uani 1 1 d G . .
H16 H 0.7281 0.1576 0.0461 0.362 Uiso 1 1 calc R . .
C17 C 0.7340(14) 0.1942(17) 0.138(3) 0.30(2) Uani 1 1 d G . .
H17 H 0.6990 0.1824 0.1354 0.362 Uiso 1 1 calc R . .
C18 C 0.7689(17) 0.2268(16) 0.195(2) 0.30(2) Uani 1 1 d G . .
H18 H 0.7572 0.2367 0.2303 0.362 Uiso 1 1 calc R . .
C19 C 0.8502(11) 0.0231(12) 0.5106(19) 0.062(9) Uani 1 1 d . . .
C20 C 0.8698(13) -0.0205(14) 0.554(2) 0.088(11) Uani 1 1 d . . .
H20 H 0.8883 -0.0154 0.6032 0.106 Uiso 1 1 calc R . .
C21 C 0.8624(17) -0.0707(19) 0.526(3) 0.141(17) Uani 1 1 d U . .
H21 H 0.8740 -0.1009 0.5574 0.169 Uiso 1 1 calc R . .
C22 C 0.8366(16) -0.0815(16) 0.449(3) 0.108(14) Uani 1 1 d . . .
H22 H 0.8358 -0.1167 0.4299 0.129 Uiso 1 1 calc R . .
C23 C 0.8159(14) -0.0404(16) 0.411(2) 0.103(14) Uani 1 1 d . . .
H23 H 0.7944 -0.0453 0.3624 0.124 Uiso 1 1 calc R . .
C24 C 0.8242(13) 0.0129(13) 0.439(2) 0.090(12) Uani 1 1 d . . .
H24 H 0.8114 0.0429 0.4080 0.109 Uiso 1 1 calc R . .
C25 C 0.9347(6) 0.1042(9) 0.5792(11) 0.056(8) Uani 1 1 d GU . .
C26 C 0.9653(10) 0.1296(10) 0.6446(12) 0.091(11) Uani 1 1 d G . .
H26 H 0.9464 0.1453 0.6701 0.109 Uiso 1 1 calc R . .
C27 C 1.0242(10) 0.1314(12) 0.6717(12) 0.18(3) Uani 1 1 d G . .
H27 H 1.0446 0.1484 0.7154 0.218 Uiso 1 1 calc R . .
C28 C 1.0525(6) 0.1079(14) 0.6334(17) 0.19(2) Uani 1 1 d GU . .
H28 H 1.0918 0.1091 0.6515 0.225 Uiso 1 1 calc R . .
C29 C 1.0219(10) 0.0825(14) 0.5681(16) 0.25(3) Uani 1 1 d GU . .
H29 H 1.0408 0.0667 0.5425 0.298 Uiso 1 1 calc R . .
C30 C 0.9630(10) 0.0806(11) 0.5410(11) 0.16(2) Uani 1 1 d G . .
H30 H 0.9426 0.0636 0.4973 0.191 Uiso 1 1 calc R . .
C31 C 0.6637(10) 0.0508(10) 0.5121(16) 0.057(8) Uani 1 1 d . . .
C32 C 0.6502(11) 0.0475(12) 0.5705(16) 0.061(9) Uani 1 1 d . . .
H32 H 0.627(7) 0.068(6) 0.576(2) 0.074 Uiso 1 1 calc R . .
C33 C 0.6789(15) 0.0078(15) 0.6190(15) 0.086(12) Uani 1 1 d . . .
H33 H 0.6712 0.0050 0.6595 0.104 Uiso 1 1 calc R . .
C34 C 0.7169(14) -0.0275(15) 0.614(2) 0.104(15) Uani 1 1 d . . .
H34 H 0.7352 -0.0533 0.6499 0.125 Uiso 1 1 calc R . .
C36 C 0.7038(12) 0.0150(11) 0.5082(17) 0.070(11) Uani 1 1 d . . .
H36 H 0.712(4) 0.0176(15) 0.480(12) 0.084 Uiso 1 1 calc R . .
C37 C 0.5558(9) 0.0814(11) 0.4000(14) 0.053(8) Uani 1 1 d . . .
C38 C 0.5358(11) 0.0317(12) 0.4145(17) 0.088(11) Uani 1 1 d U . .
H38 H 0.5609 0.0079 0.4483 0.105 Uiso 1 1 calc R . .
C39 C 0.4828(15) 0.0177(14) 0.382(2) 0.127(15) Uani 1 1 d U . .
H39 H 0.4699 -0.0161 0.3914 0.152 Uiso 1 1 calc R . .
C40 C 0.4446(14) 0.0558(17) 0.331(2) 0.132(15) Uani 1 1 d U . .
H40 H 0.4062 0.0472 0.3103 0.158 Uiso 1 1 calc R . .
C41 C 0.4620(12) 0.1027(13) 0.3133(18) 0.090(12) Uani 1 1 d . . .
H41 H 0.4372 0.1264 0.2789 0.108 Uiso 1 1 calc R . .
C42 C 0.5186(12) 0.1146(12) 0.3481(16) 0.075(10) Uani 1 1 d . . .
H42 H 0.5324 0.1468 0.3357 0.090 Uiso 1 1 calc R . .
C35 C 0.7273(15) -0.0237(15) 0.556(2) 0.103(14) Uani 1 1 d . . .
H35 H 0.7518 -0.0491 0.5495 0.123 Uiso 1 1 calc R . .
P1 P 0.7989(3) 0.2483(3) 0.4241(4) 0.0471(17) Uani 1 1 d . . .
P2 P 0.8676(5) 0.2798(4) 0.2615(7) 0.109(4) Uani 1 1 d . . .
P3 P 0.8609(3) 0.0924(3) 0.5479(4) 0.054(2) Uani 1 1 d . . .
P4 P 0.6294(3) 0.1008(3) 0.4408(4) 0.0474(19) Uani 1 1 d . . .
Br1 Br 0.60276(12) 0.23841(12) 0.30364(17) 0.0714(9) Uani 1 1 d . . .
Br2 Br 1.0215(6) 0.1683(8) 0.3209(10) 0.269(9) Uani 0.50 1 d P . 1
Br3 Br 0.79684(13) 0.11740(14) 0.72644(18) 0.0768(10) Uani 1 1 d . . .
Br4 Br 0.71362(13) 0.10677(14) 0.27869(17) 0.0747(9) Uani 1 1 d . . .
Au1 Au 0.70510(4) 0.23793(4) 0.36287(6) 0.0517(4) Uani 1 1 d . . .
Au2 Au 0.9372(2) 0.2231(2) 0.2838(3) 0.153(2) Uani 0.50 1 d P . 1
Au3 Au 0.82964(5) 0.10458(5) 0.63333(6) 0.0575(4) Uani 1 1 d . . .
Au4 Au 0.67048(4) 0.10750(4) 0.36344(6) 0.0511(4) Uani 1 1 d . . .
Au22 Au 0.96191(16) 0.24824(16) 0.3355(2) 0.0988(12) Uani 0.50 1 d P . 2
Br22 Br 1.0550(4) 0.2147(4) 0.4035(6) 0.129(3) Uani 0.50 1 d P . 2
O1W O 0.9096(14) 0.0592(14) 0.3057(18) 0.093(11) Uiso 0.60 1 d P . .
O2W O 0.9661(13) 0.3624(13) 0.4392(16) 0.099(10) Uiso 0.70 1 d P . .
O3W O 0.8894(19) 0.1164(18) 0.353(2) 0.071(14) Uiso 0.40 1 d P A 1
O4W O 1.045(3) 0.364(3) 0.460(4) 0.10(2) Uiso 0.30 1 d P B 1

loop_
_atom_site_aniso_label
_atom_site_aniso_U_11
_atom_site_aniso_U_22
_atom_site_aniso_U_33
_atom_site_aniso_U_23
_atom_site_aniso_U_13
_atom_site_aniso_U_12
C1 0.07(2) 0.08(2) 0.12(3) 0.035(19) 0.06(2) 0.018(16)
C2 0.12(3) 0.07(2) 0.12(3) 0.02(2) 0.08(3) 0.019(19)
C3 0.038(15) 0.050(17) 0.049(18) 0.004(13) 0.008(13) 0.001(12)
C4 0.047(16) 0.029(14) 0.048(17) -0.002(12) 0.017(13) 0.002(11)
C5 0.043(16) 0.043(16) 0.055(18) 0.010(12) 0.025(14) 0.012(12)
C6 0.036(15) 0.038(15) 0.045(17) 0.004(12) 0.013(13) 0.001(11)
C7 0.16(4) 0.11(3) 0.14(3) 0.08(3) 0.12(3) 0.07(3)
C8 0.19(3) 0.23(3) 0.46(4) 0.24(3) 0.17(3) 0.08(2)
C9 0.19(3) 0.23(3) 0.46(4) 0.24(3) 0.17(3) 0.08(2)
C10 0.19(3) 0.23(3) 0.46(4) 0.24(3) 0.17(3) 0.08(2)
C11 0.19(3) 0.23(3) 0.46(4) 0.24(3) 0.17(3) 0.08(2)
C12 0.19(3) 0.23(3) 0.46(4) 0.24(3) 0.17(3) 0.08(2)
C13 0.21(5) 0.08(3) 0.24(6) -0.04(3) 0.22(5) -0.04(3)
C14 0.33(5) 0.16(3) 0.43(6) -0.10(3) 0.17(5) -0.01(3)
C15 0.33(5) 0.16(3) 0.43(6) -0.10(3) 0.17(5) -0.01(3)
C16 0.33(5) 0.16(3) 0.43(6) -0.10(3) 0.17(5) -0.01(3)
C17 0.33(5) 0.16(3) 0.43(6) -0.10(3) 0.17(5) -0.01(3)
C18 0.33(5) 0.16(3) 0.43(6) -0.10(3) 0.17(5) -0.01(3)
C19 0.047(19) 0.046(19) 0.09(3) -0.019(18) 0.024(18) 0.009(14)
C20 0.09(3) 0.05(2) 0.13(3) -0.02(2) 0.05(2) 0.005(19)
C21 0.10(3) 0.11(3) 0.23(4) 0.01(3) 0.08(3) 0.04(2)
C22 0.10(3) 0.07(3) 0.18(5) -0.03(3) 0.08(3) 0.00(2)
C23 0.09(3) 0.07(3) 0.12(3) -0.03(2) 0.01(2) 0.02(2)
C24 0.08(2) 0.06(2) 0.13(4) -0.01(2) 0.04(2) 0.026(18)
C25 0.050(17) 0.071(19) 0.053(19) -0.006(15) 0.028(15) 0.013(14)
C26 0.08(3) 0.11(3) 0.07(3) -0.02(2) 0.03(2) -0.01(2)
C27 0.06(3) 0.32(7) 0.14(4) -0.17(4) 0.02(3) -0.06(3)
C28 0.11(3) 0.29(5) 0.16(4) -0.11(3) 0.05(3) -0.05(3)
C29 0.26(5) 0.33(5) 0.24(5) -0.07(4) 0.19(4) 0.00(4)
C30 0.04(2) 0.24(5) 0.20(5) -0.08(4) 0.05(3) -0.03(3)
C31 0.024(15) 0.043(17) 0.08(2) 0.006(15) -0.001(15) -0.003(12)
C32 0.055(19) 0.08(2) 0.07(2) 0.008(18) 0.043(18) -0.003(16)
C33 0.11(3) 0.11(3) 0.04(2) 0.03(2) 0.03(2) -0.04(2)
C34 0.06(2) 0.08(3) 0.16(4) 0.06(3) 0.03(3) 0.03(2)
C36 0.06(2) 0.051(19) 0.09(3) -0.005(18) 0.028(18) 0.015(16)
C37 0.017(13) 0.059(18) 0.07(2) 0.020(15) 0.003(13) -0.009(13)
C38 0.045(18) 0.057(19) 0.12(3) 0.007(18) -0.015(17) -0.020(15)
C39 0.09(2) 0.07(2) 0.17(3) 0.04(2) -0.01(2) -0.053(19)
C40 0.06(2) 0.14(3) 0.14(3) 0.00(3) -0.01(2) -0.07(2)
C41 0.06(2) 0.08(2) 0.10(3) 0.01(2) 0.003(19) -0.036(18)
C42 0.06(2) 0.07(2) 0.07(2) 0.027(17) 0.011(18) -0.036(17)
C35 0.11(3) 0.09(3) 0.14(4) 0.08(3) 0.08(3) 0.04(2)
P1 0.045(4) 0.049(4) 0.048(4) 0.003(3) 0.019(3) -0.006(3)
P2 0.142(10) 0.090(8) 0.157(11) 0.051(7) 0.125(9) 0.041(7)
P3 0.044(4) 0.053(5) 0.058(5) 0.002(4) 0.014(4) 0.001(3)
P4 0.038(4) 0.047(4) 0.052(5) 0.002(3) 0.012(4) -0.007(3)
Br1 0.0510(17) 0.065(2) 0.075(2) 0.0088(16) 0.0023(15) -0.0089(14)
Br2 0.198(14) 0.37(2) 0.269(17) 0.120(17) 0.128(14) 0.174(16)
Br3 0.065(2) 0.100(3) 0.073(2) 0.0163(18) 0.0367(18) 0.0138(17)
Br4 0.070(2) 0.099(3) 0.060(2) -0.0150(17) 0.0307(18) -0.0089(17)
Au1 0.0498(6) 0.0547(7) 0.0439(7) 0.0011(5) 0.0119(5) -0.0087(5)
Au2 0.152(5) 0.165(5) 0.173(5) 0.057(4) 0.099(4) 0.060(4)
Au3 0.0510(7) 0.0617(7) 0.0597(8) 0.0109(6) 0.0225(6) 0.0087(6)
Au4 0.0440(7) 0.0576(7) 0.0465(7) -0.0011(5) 0.0132(5) -0.0067(5)
Au22 0.088(2) 0.099(3) 0.127(3) 0.035(2) 0.063(2) 0.0252(19)
Br22 0.097(6) 0.133(8) 0.158(9) 0.043(7) 0.054(6) 0.040(5)

loop_
_atom_type_symbol
_atom_type_description
_atom_type_scat_dispersion_real
_atom_type_scat_dispersion_imag
_atom_type_scat_source
C C 0.0033 0.0016 'International Tables Vol C Tables 4.2.6.8 and 6.1.1.4'
H H 0.0000 0.0000 'International Tables Vol C Tables 4.2.6.8 and 6.1.1.4'
P P 0.1023 0.0942 'International Tables Vol C Tables 4.2.6.8 and 6.1.1.4'
Br Br -0.2901 2.4595 'International Tables Vol C Tables 4.2.6.8 and 6.1.1.4'
Au Au -2.0133 8.8022 'International Tables Vol C Tables 4.2.6.8 and 6.1.1.4'
O O 0.0106 0.0060 'International Tables Vol C Tables 4.2.6.8 and 6.1.1.4'

loop_
_geom_angle_atom_site_label_1
_geom_angle_atom_site_label_2
_geom_angle_atom_site_label_3
_geom_angle
_geom_angle_site_symmetry_1
_geom_angle_site_symmetry_3
_geom_angle_publ_flag
C2 C1 P1 113(2) . . ?
C1 C2 P2 111(2) . . ?
C4 C3 P1 113.8(16) . . ?
C3 C4 P3 111.1(16) . . ?
C6 C5 P1 116.8(15) . . ?
C5 C6 P4 108.4(15) . 7_656 ?
C8 C7 C12 120.0 . . ?
C8 C7 P2 125.9(19) . . ?
C12 C7 P2 113.9(18) . . ?
C7 C8 C9 120.0 . . ?
C8 C9 C10 120.0 . . ?
C11 C10 C9 120.0 . . ?
C10 C11 C12 120.0 . . ?
C11 C12 C7 120.0 . . ?
C14 C13 C18 120.0 . . ?
C14 C13 P2 114(3) . . ?
C18 C13 P2 126(3) . . ?
C15 C14 C13 120.0 . . ?
C14 C15 C16 120.0 . . ?
C15 C16 C17 120.0 . . ?
C18 C17 C16 120.0 . . ?
C17 C18 C13 120.0 . . ?
C20 C19 C24 118(3) . . ?
C20 C19 P3 119(3) . . ?
C24 C19 P3 123(3) . . ?
C21 C20 C19 119(4) . . ?
C20 C21 C22 123(4) . . ?
C23 C22 C21 115(4) . . ?
C22 C23 C24 122(4) . . ?
C19 C24 C23 123(3) . . ?
C26 C25 C30 120.0 . . ?
C26 C25 P3 121.8(15) . . ?
C30 C25 P3 117.7(15) . . ?
C27 C26 C25 120.0 . . ?
C28 C27 C26 120.0 . . ?
C27 C28 C29 120.0 . . ?
C28 C29 C30 120.0 . . ?
C29 C30 C25 120.0 . . ?
C36 C31 C32 118(3) . . ?
C36 C31 P4 120(3) . . ?
C32 C31 P4 122(2) . . ?
C33 C32 C31 115(3) . . ?
C34 C33 C32 126(3) . . ?
C35 C34 C33 116(3) . . ?
C35 C36 C31 122(3) . . ?
C42 C37 C38 118(2) . . ?
C42 C37 P4 119(2) . . ?
C38 C37 P4 123(2) . . ?
C39 C38 C37 121(3) . . ?
C38 C39 C40 118(3) . . ?
C41 C40 C39 122(3) . . ?
C40 C41 C42 116(3) . . ?
C37 C42 C41 123(3) . . ?
C36 C35 C34 121(4) . . ?
C1 P1 C3 101.8(12) . . ?
C1 P1 C5 110.3(13) . . ?
C3 P1 C5 104.3(11) . . ?
C1 P1 Au1 115.2(12) . . ?
C3 P1 Au1 117.4(8) . . ?
C5 P1 Au1 107.3(7) . . ?
C13 P2 C7 105.4(18) . . ?
C13 P2 C2 103.1(17) . . ?
C7 P2 C2 105.7(15) . . ?
C13 P2 Au2 96.8(14) . . ?
C7 P2 Au2 118.3(11) . . ?
C2 P2 Au2 124.2(11) . . ?
C13 P2 Au22 124.8(14) . . ?
C7 P2 Au22 110.0(12) . . ?
C2 P2 Au22 106.1(12) . . ?
Au2 P2 Au22 28.8(2) . . ?
C25 P3 C19 105.0(11) . . ?
C25 P3 C4 106.5(11) . . ?
C19 P3 C4 105.6(13) . . ?
C25 P3 Au3 112.0(8) . . ?
C19 P3 Au3 114.3(11) . . ?
C4 P3 Au3 112.7(8) . . ?
C37 P4 C31 106.1(12) . . ?
C37 P4 C6 104.0(12) . 7_656 ?
C31 P4 C6 106.2(12) . 7_656 ?
C37 P4 Au4 113.8(10) . . ?
C31 P4 Au4 113.6(11) . . ?
C6 P4 Au4 112.4(8) 7_656 . ?
Au2 Br2 Br2 74.3(7) . 2_755 ?
Au2 Br2 Au2 93.9(5) . 2_755 ?
Br2 Br2 Au2 48.9(4) 2_755 2_755 ?
P1 Au1 Br1 172.38(19) . . ?
P1 Au1 Au4 109.86(17) . . ?
Br1 Au1 Au4 76.23(7) . . ?
P2 Au2 Br2 172.5(8) . . ?
P2 Au2 Br2 128.6(6) . 2_755 ?
Br2 Au2 Br2 56.8(8) . 2_755 ?
P3 Au3 Br3 179.4(2) . . ?
P4 Au4 Br4 175.38(19) . . ?
P4 Au4 Au1 106.27(17) . . ?
Br4 Au4 Au1 78.35(9) . . ?
Br22 Au22 P2 177.1(5) . . ?

loop_
_geom_bond_atom_site_label_1
_geom_bond_atom_site_label_2
_geom_bond_distance
_geom_bond_site_symmetry_2
_geom_bond_publ_flag
C1 C2 1.54(4) . ?
C1 P1 1.80(3) . ?
C2 P2 1.82(3) . ?
C3 C4 1.52(3) . ?
C3 P1 1.82(2) . ?
C4 P3 1.82(2) . ?
C5 C6 1.51(3) . ?
C5 P1 1.84(2) . ?
C6 P4 1.86(2) 7_656 ?
C7 C8 1.3900 . ?
C7 C12 1.3900 . ?
C7 P2 1.72(2) . ?
C8 C9 1.3900 . ?
C9 C10 1.3900 . ?
C10 C11 1.3900 . ?
C11 C12 1.3900 . ?
C13 C14 1.3900 . ?
C13 C18 1.3900 . ?
C13 P2 1.61(3) . ?
C14 C15 1.3900 . ?
C15 C16 1.3900 . ?
C16 C17 1.3900 . ?
C17 C18 1.3900 . ?
C19 C20 1.34(4) . ?
C19 C24 1.36(4) . ?
C19 P3 1.81(3) . ?
C20 C21 1.32(5) . ?
C21 C22 1.48(5) . ?
C22 C23 1.24(5) . ?
C23 C24 1.39(4) . ?
C25 C26 1.3900 . ?
C25 C30 1.3900 . ?
C25 P3 1.768(16) . ?
C26 C27 1.3900 . ?
C27 C28 1.3900 . ?
C28 C29 1.3900 . ?
C29 C30 1.3900 . ?
C31 C36 1.37(3) . ?
C31 C32 1.38(4) . ?
C31 P4 1.82(3) . ?
C32 C33 1.36(4) . ?
C33 C34 1.33(4) . ?
C34 C35 1.32(5) . ?
C36 C35 1.31(4) . ?
C37 C42 1.37(3) . ?
C37 C38 1.38(3) . ?
C37 P4 1.80(2) . ?
C38 C39 1.30(4) . ?
C39 C40 1.44(4) . ?
C40 C41 1.32(4) . ?
C41 C42 1.37(4) . ?
P1 Au1 2.242(6) . ?
P2 Au2 2.152(11) . ?
P2 Au22 2.409(12) . ?
P3 Au3 2.223(8) . ?
P4 C6 1.86(2) 7_656 ?
P4 Au4 2.240(7) . ?
Br1 Au1 2.418(3) . ?
Br2 Au2 2.391(12) . ?
Br2 Br2 2.66(4) 2_755 ?
Br2 Au2 3.056(17) 2_755 ?
Br3 Au3 2.399(4) . ?
Br4 Au4 2.412(3) . ?
Au1 Au4 3.2702(18) . ?
Au2 Br2 3.056(17) 2_755 ?
Au22 Br22 2.378(9) . ?
